data_4342712
loop_
_publ_author_name
'Nguyen, Alex L.'
'Bobadova-Parvanova, Petia'
'Hopfinger, Melissa'
'Fronczek, Frank R.'
'Smith, Kevin M.'
'Vicente, M Gra\,ca H'

_publ_section_title
;
 Synthesis and Reactivity of 4,4-Dialkoxy-BODIPYs: An Experimental and
 Computational Study.
;
_journal_issue 7
_journal_name_full 'Inorganic chemistry'
_journal_page_first 3228
_journal_page_last 3236
_journal_paper_doi 10.1021/ic502821m
_journal_volume 54
_journal_year 2015
_chemical_formula_moiety 'C39 H39 B N8 O2'
_chemical_formula_sum 'C39 H39 B N8 O2'
_chemical_formula_weight 662.59
_space_group_crystal_system triclinic
_space_group_IT_number 2
_space_group_name_Hall '-P 1'
_space_group_name_H-M_alt 'P -1'
_symmetry_space_group_name_Hall '-P 1'
_symmetry_space_group_name_H-M 'P -1'
_atom_sites_solution_hydrogens geom
_audit_creation_method SHELXL-2014/6
_cell_angle_alpha 90.127(5)
_cell_angle_beta 92.245(5)
_cell_angle_gamma 96.332(5)
_cell_formula_units_Z 4
_cell_length_a 11.1659(8)
_cell_length_b 16.0899(12)
_cell_length_c 19.5309(13)
_cell_measurement_reflns_used 8892
_cell_measurement_temperature 90.0(5)
_cell_measurement_theta_max 67.74
_cell_measurement_theta_min 4.53
_cell_volume 3484.7(4)
_computing_cell_refinement 'Bruker SAINT'
_computing_data_collection 'Bruker APEX2'
_computing_data_reduction 'Bruker SAINT'
_computing_molecular_graphics 'ORTEP-3 for Windows (Farrugia, 2012)'
_computing_publication_material 'SHELXL-2013 (Sheldrick, 2013)'
_computing_structure_refinement 'SHELXL-2014/6 (Sheldrick, 2014)'
_computing_structure_solution 'SHELXS-97 (Sheldrick, 2008)'
_diffrn_ambient_temperature 90.0(5)
_diffrn_measured_fraction_theta_full 0.937
_diffrn_measured_fraction_theta_max 0.932
_diffrn_measurement_device_type 'Bruker Kappa APEX-II DUO'
_diffrn_measurement_method '\f and \w scans'
_diffrn_radiation_type CuK\a
_diffrn_radiation_wavelength 1.54184
_diffrn_reflns_av_unetI/netI 0.0623
_diffrn_reflns_Laue_measured_fraction_full 0.937
_diffrn_reflns_Laue_measured_fraction_max 0.932
_diffrn_reflns_limit_h_max 13
_diffrn_reflns_limit_h_min -13
_diffrn_reflns_limit_k_max 19
_diffrn_reflns_limit_k_min -19
_diffrn_reflns_limit_l_max 23
_diffrn_reflns_limit_l_min 0
_diffrn_reflns_number 11371
_diffrn_reflns_point_group_measured_fraction_full 0.937
_diffrn_reflns_point_group_measured_fraction_max 0.932
_diffrn_reflns_theta_full 67.679
_diffrn_reflns_theta_max 67.956
_diffrn_reflns_theta_min 4.531
_diffrn_source 'I\mS microfocus'
_exptl_absorpt_coefficient_mu 0.639
_exptl_absorpt_correction_T_max 0.753009
_exptl_absorpt_correction_T_min 0.575369
_exptl_absorpt_correction_type multi-scan
_exptl_absorpt_process_details 'TWINABS (Sheldrick, 2004)'
_exptl_crystal_colour yellow
_exptl_crystal_density_diffrn 1.263
_exptl_crystal_description plate
_exptl_crystal_F_000 1400
_exptl_crystal_size_max 0.300
_exptl_crystal_size_mid 0.100
_exptl_crystal_size_min 0.020
_refine_diff_density_max 0.237
_refine_diff_density_min -0.298
_refine_diff_density_rms 0.058
_refine_ls_extinction_method none
_refine_ls_goodness_of_fit_ref 0.953
_refine_ls_hydrogen_treatment constr
_refine_ls_matrix_type full
_refine_ls_number_parameters 910
_refine_ls_number_reflns 11371
_refine_ls_number_restraints 0
_refine_ls_restrained_S_all 0.953
_refine_ls_R_factor_all 0.0688
_refine_ls_R_factor_gt 0.0492
_refine_ls_shift/su_max 0.000
_refine_ls_shift/su_mean 0.000
_refine_ls_structure_factor_coef Fsqd
_refine_ls_weighting_details 'w=1/[\s^2^(Fo^2^)+(0.0781P)^2^] where P=(Fo^2^+2Fc^2^)/3'
_refine_ls_weighting_scheme calc
_refine_ls_wR_factor_gt 0.1118
_refine_ls_wR_factor_ref 0.1232
_reflns_Friedel_coverage 0.000
_reflns_number_gt 8767
_reflns_number_total 11371
_reflns_threshold_expression 'I > 2\s(I)'
_cod_data_source_file ic502821m_si_002.cif
_cod_data_source_block 4
_cod_depositor_comments 'Adding full bibliography for 4342707--4342712.cif.'
_cod_database_code 4342712
_shelx_space_group_comment
;
The symmetry employed for this shelxl refinement is uniquely defined
by the following loop, which should always be used as a source of
symmetry information in preference to the above space-group names.
They are only intended as comments.
;
_shelx_estimated_absorpt_t_min 0.831
_shelx_estimated_absorpt_t_max 0.987
_shelxl_version_number 2014/6

loop_
_space_group_symop_operation_xyz
'x, y, z'
'-x, -y, -z'

loop_
_atom_site_label
_atom_site_type_symbol
_atom_site_fract_x
_atom_site_fract_y
_atom_site_fract_z
_atom_site_U_iso_or_equiv
_atom_site_adp_type
_atom_site_occupancy
_atom_site_site_symmetry_order
_atom_site_calc_flag
_atom_site_refinement_flags_posn
_atom_site_refinement_flags_adp
B1A B 0.6021(3) 0.5344(2) 0.25530(15) 0.0193(7) Uani 1 1 d . .
C1A C 0.6260(3) 0.55871(18) 0.12406(14) 0.0213(6) Uani 1 1 d . .
N1A N 0.6750(2) 0.54992(15) 0.18756(11) 0.0200(5) Uani 1 1 d . .
O1A O 0.53285(16) 0.60221(12) 0.26980(9) 0.0218(4) Uani 1 1 d . .
C2A C 0.7177(3) 0.56481(19) 0.07657(13) 0.0233(6) Uani 1 1 d . .
H2A H 0.7064 0.5714 0.0285 0.028 Uiso 1 1 calc R U
N2A N 0.7032(2) 0.52881(15) 0.31369(11) 0.0213(6) Uani 1 1 d . .
O2A O 0.51944(16) 0.46081(12) 0.24971(9) 0.0217(4) Uani 1 1 d . .
C3A C 0.8266(3) 0.55970(19) 0.11096(13) 0.0219(6) Uani 1 1 d . .
N3A N 0.5059(2) 0.77103(16) 0.19321(11) 0.0248(6) Uani 1 1 d . .
C4A C 0.7995(2) 0.55028(18) 0.18130(14) 0.0198(6) Uani 1 1 d . .
N4A N 0.5375(2) 0.81236(16) 0.13751(12) 0.0257(6) Uani 1 1 d . .
C5A C 0.8743(3) 0.54149(18) 0.24025(14) 0.0206(6) Uani 1 1 d . .
N5A N 0.6540(2) 0.80278(16) 0.12807(12) 0.0242(6) Uani 1 1 d . .
C6A C 0.8275(2) 0.53322(18) 0.30519(14) 0.0208(6) Uani 1 1 d . .
N6A N 0.5141(2) 0.30678(16) 0.34553(12) 0.0257(6) Uani 1 1 d . .
C7A C 0.8856(3) 0.52770(19) 0.37177(13) 0.0225(6) Uani 1 1 d . .
N7A N 0.5680(2) 0.27135(17) 0.39775(12) 0.0280(6) Uani 1 1 d . .
C8A C 0.7936(3) 0.51918(19) 0.41716(14) 0.0242(7) Uani 1 1 d . .
H8A H 0.8036 0.5134 0.4654 0.029 Uiso 1 1 calc R U
N8A N 0.6865(2) 0.28243(16) 0.38776(11) 0.0244(6) Uani 1 1 d . .
C9A C 0.6829(3) 0.52040(18) 0.38092(14) 0.0227(6) Uani 1 1 d . .
C10A C 0.4950(3) 0.5619(2) 0.10934(14) 0.0270(7) Uani 1 1 d . .
H10A H 0.4803 0.5689 0.0600 0.040 Uiso 1 1 calc R U
H10B H 0.4683 0.6091 0.1341 0.040 Uiso 1 1 calc R U
H10C H 0.4501 0.5097 0.1242 0.040 Uiso 1 1 calc R U
C11A C 0.9459(3) 0.5623(2) 0.07782(14) 0.0271(7) Uani 1 1 d . .
H11A H 0.9883 0.5157 0.0945 0.041 Uiso 1 1 calc R U
H11B H 0.9945 0.6153 0.0893 0.041 Uiso 1 1 calc R U
H11C H 0.9327 0.5577 0.0280 0.041 Uiso 1 1 calc R U
C12A C 1.0164(3) 0.5337(2) 0.39195(14) 0.0299(7) Uani 1 1 d . .
H12A H 1.0266 0.5390 0.4419 0.045 Uiso 1 1 calc R U
H12B H 1.0588 0.5828 0.3704 0.045 Uiso 1 1 calc R U
H12C H 1.0497 0.4832 0.3768 0.045 Uiso 1 1 calc R U
C13A C 0.5601(3) 0.5145(2) 0.40965(14) 0.0301(7) Uani 1 1 d . .
H13A H 0.5602 0.4834 0.4527 0.045 Uiso 1 1 calc R U
H13B H 0.5013 0.4854 0.3768 0.045 Uiso 1 1 calc R U
H13C H 0.5384 0.5709 0.4182 0.045 Uiso 1 1 calc R U
C14A C 1.0060(2) 0.53858(19) 0.23383(13) 0.0202(6) Uani 1 1 d . .
C15A C 1.0861(3) 0.6089(2) 0.22936(14) 0.0250(7) Uani 1 1 d . .
H15A H 1.0575 0.6623 0.2265 0.030 Uiso 1 1 calc R U
C16A C 1.2088(3) 0.6025(2) 0.22892(14) 0.0268(7) Uani 1 1 d . .
H16A H 1.2640 0.6515 0.2257 0.032 Uiso 1 1 calc R U
C17A C 1.2515(3) 0.5247(2) 0.23316(14) 0.0285(7) Uani 1 1 d . .
H17A H 1.3357 0.5205 0.2337 0.034 Uiso 1 1 calc R U
C18A C 1.1716(3) 0.4543(2) 0.23662(15) 0.0290(7) Uani 1 1 d . .
H18A H 1.2008 0.4010 0.2390 0.035 Uiso 1 1 calc R U
C19A C 1.0484(3) 0.4595(2) 0.23676(14) 0.0249(7) Uani 1 1 d . .
H19A H 0.9933 0.4102 0.2388 0.030 Uiso 1 1 calc R U
C20A C 0.5951(3) 0.68270(19) 0.28241(14) 0.0231(6) Uani 1 1 d . .
H20A H 0.6775 0.6767 0.3008 0.028 Uiso 1 1 calc R U
H20B H 0.5530 0.7115 0.3176 0.028 Uiso 1 1 calc R U
C21A C 0.6031(3) 0.73483(18) 0.21970(14) 0.0223(6) Uani 1 1 d . .
C22A C 0.6979(3) 0.75517(19) 0.17787(14) 0.0237(6) Uani 1 1 d . .
H22A H 0.7771 0.7392 0.1829 0.028 Uiso 1 1 calc R U
C23A C 0.7151(3) 0.8383(2) 0.06858(14) 0.0292(7) Uani 1 1 d . .
H23A H 0.8016 0.8533 0.0810 0.035 Uiso 1 1 calc R U
H23B H 0.6804 0.8902 0.0551 0.035 Uiso 1 1 calc R U
C24A C 0.7032(3) 0.7781(2) 0.00821(14) 0.0283(7) Uani 1 1 d . .
C25A C 0.8063(3) 0.7529(2) -0.01978(15) 0.0303(7) Uani 1 1 d . .
H25A H 0.8840 0.7731 -0.0012 0.036 Uiso 1 1 calc R U
C26A C 0.7941(3) 0.6976(2) -0.07536(15) 0.0335(8) Uani 1 1 d . .
H26A H 0.8641 0.6808 -0.0951 0.040 Uiso 1 1 calc R U
C27A C 0.6820(3) 0.6672(2) -0.10184(16) 0.0384(9) Uani 1 1 d . .
H27A H 0.6747 0.6295 -0.1397 0.046 Uiso 1 1 calc R U
C28A C 0.5798(3) 0.6916(3) -0.07341(15) 0.0435(9) Uani 1 1 d . .
H28A H 0.5021 0.6700 -0.0911 0.052 Uiso 1 1 calc R U
C29A C 0.5911(3) 0.7480(2) -0.01880(14) 0.0355(8) Uani 1 1 d . .
H29A H 0.5209 0.7658 0.0000 0.043 Uiso 1 1 calc R U
C30A C 0.5663(3) 0.38341(18) 0.23826(13) 0.0228(6) Uani 1 1 d . .
H30A H 0.6386 0.3937 0.2105 0.027 Uiso 1 1 calc R U
H30B H 0.5054 0.3460 0.2115 0.027 Uiso 1 1 calc R U
C31A C 0.5996(3) 0.34006(19) 0.30273(13) 0.0216(6) Uani 1 1 d . .
C32A C 0.7103(3) 0.32493(19) 0.32946(13) 0.0229(6) Uani 1 1 d . .
H32A H 0.7869 0.3408 0.3110 0.028 Uiso 1 1 calc R U
C33A C 0.7718(3) 0.2435(2) 0.43369(15) 0.0380(9) Uani 1 1 d . .
H33A H 0.8529 0.2748 0.4309 0.046 Uiso 1 1 calc R U
H33B H 0.7769 0.1855 0.4181 0.046 Uiso 1 1 calc R U
C34A C 0.7356(3) 0.2422(2) 0.50672(15) 0.0289(7) Uani 1 1 d . .
C35A C 0.7145(3) 0.3153(2) 0.54104(15) 0.0315(7) Uani 1 1 d . .
H35A H 0.7225 0.3673 0.5177 0.038 Uiso 1 1 calc R U
C36A C 0.6822(3) 0.3127(2) 0.60824(16) 0.0357(8) Uani 1 1 d . .
H36A H 0.6678 0.3627 0.6309 0.043 Uiso 1 1 calc R U
C37A C 0.6705(3) 0.2372(2) 0.64332(15) 0.0318(8) Uani 1 1 d . .
H37A H 0.6475 0.2354 0.6897 0.038 Uiso 1 1 calc R U
C38A C 0.6926(3) 0.1649(2) 0.61005(15) 0.0329(7) Uani 1 1 d . .
H38A H 0.6864 0.1134 0.6341 0.039 Uiso 1 1 calc R U
C39A C 0.7237(3) 0.1666(2) 0.54224(15) 0.0312(8) Uani 1 1 d . .
H39A H 0.7370 0.1163 0.5197 0.037 Uiso 1 1 calc R U
B1B B 0.0736(3) 1.0364(2) 0.24641(16) 0.0216(7) Uani 1 1 d . .
C1B C 0.1250(3) 1.02302(19) 0.11939(14) 0.0248(7) Uani 1 1 d . .
N1B N 0.1616(2) 1.03135(15) 0.18608(11) 0.0215(5) Uani 1 1 d . .
O1B O -0.00963(17) 0.96306(12) 0.25063(9) 0.0237(5) Uani 1 1 d . .
C2B C 0.2278(3) 1.0217(2) 0.08015(14) 0.0273(7) Uani 1 1 d . .
H2B H 0.2272 1.0163 0.0317 0.033 Uiso 1 1 calc R U
N2B N 0.1596(2) 1.04852(15) 0.31265(11) 0.0200(5) Uani 1 1 d . .
O2B O 0.00343(16) 1.10577(13) 0.23646(9) 0.0248(5) Uani 1 1 d . .
C3B C 0.3297(3) 1.02932(19) 0.12302(14) 0.0256(7) Uani 1 1 d . .
N3B N -0.0070(2) 0.81280(16) 0.14904(12) 0.0274(6) Uani 1 1 d . .
C4B C 0.2870(2) 1.03471(19) 0.19093(14) 0.0210(6) Uani 1 1 d . .
N4B N 0.0496(2) 0.77549(17) 0.10100(12) 0.0296(6) Uani 1 1 d . .
C5B C 0.3477(3) 1.04294(18) 0.25525(14) 0.0220(6) Uani 1 1 d . .
N5B N 0.1670(2) 0.78339(17) 0.12045(11) 0.0250(6) Uani 1 1 d . .
C6B C 0.2852(2) 1.04983(18) 0.31539(14) 0.0204(6) Uani 1 1 d . .
N6B N 0.0090(2) 1.27605(17) 0.31868(13) 0.0306(6) Uani 1 1 d . .
C7B C 0.3260(3) 1.05710(19) 0.38603(14) 0.0242(7) Uani 1 1 d . .
N7B N 0.0585(2) 1.31461(18) 0.37384(13) 0.0322(6) Uani 1 1 d . .
C8B C 0.2239(3) 1.06096(19) 0.42257(14) 0.0244(7) Uani 1 1 d . .
H8B H 0.2221 1.0663 0.4710 0.029 Uiso 1 1 calc R U
N8B N 0.1752(2) 1.30043(16) 0.37838(12) 0.0273(6) Uani 1 1 d . .
C9B C 0.1232(3) 1.05578(19) 0.37732(14) 0.0234(6) Uani 1 1 d . .
C10B C -0.0026(3) 1.0185(2) 0.09502(16) 0.0331(8) Uani 1 1 d . .
H10D H -0.0188 0.9749 0.0597 0.050 Uiso 1 1 calc R U
H10E H -0.0186 1.0726 0.0757 0.050 Uiso 1 1 calc R U
H10F H -0.0549 1.0051 0.1335 0.050 Uiso 1 1 calc R U
C11B C 0.4557(3) 1.0321(2) 0.10037(15) 0.0326(8) Uani 1 1 d . .
H11D H 0.5055 1.0789 0.1230 0.049 Uiso 1 1 calc R U
H11E H 0.4567 1.0394 0.0506 0.049 Uiso 1 1 calc R U
H11F H 0.4880 0.9796 0.1126 0.049 Uiso 1 1 calc R U
C12B C 0.4516(3) 1.0600(2) 0.41678(14) 0.0265(7) Uani 1 1 d . .
H12D H 0.4482 1.0537 0.4666 0.040 Uiso 1 1 calc R U
H12E H 0.4970 1.1137 0.4062 0.040 Uiso 1 1 calc R U
H12F H 0.4916 1.0144 0.3976 0.040 Uiso 1 1 calc R U
C13B C -0.0049(3) 1.0590(2) 0.39495(15) 0.0286(7) Uani 1 1 d . .
H13D H -0.0090 1.0698 0.4442 0.043 Uiso 1 1 calc R U
H13E H -0.0519 1.0055 0.3832 0.043 Uiso 1 1 calc R U
H13F H -0.0382 1.1039 0.3691 0.043 Uiso 1 1 calc R U
C14B C 0.4803(2) 1.04161(18) 0.25937(13) 0.0204(6) Uani 1 1 d . .
C15B C 0.5270(3) 0.96466(19) 0.25551(14) 0.0243(7) Uani 1 1 d . .
H15B H 0.4735 0.9145 0.2518 0.029 Uiso 1 1 calc R U
C16B C 0.6492(3) 0.9609(2) 0.25705(15) 0.0286(7) Uani 1 1 d . .
H16B H 0.6797 0.9083 0.2534 0.034 Uiso 1 1 calc R U
C17B C 0.7275(3) 1.0325(2) 0.26379(14) 0.0281(7) Uani 1 1 d . .
H17B H 0.8121 1.0298 0.2650 0.034 Uiso 1 1 calc R U
C18B C 0.6822(3) 1.1093(2) 0.26887(15) 0.0301(7) Uani 1 1 d . .
H18B H 0.7362 1.1590 0.2741 0.036 Uiso 1 1 calc R U
C19B C 0.5592(3) 1.11390(19) 0.26633(14) 0.0254(7) Uani 1 1 d . .
H19B H 0.5289 1.1666 0.2694 0.031 Uiso 1 1 calc R U
C20B C 0.0355(3) 0.88438(19) 0.26198(14) 0.0259(7) Uani 1 1 d . .
H20C H -0.0280 0.8460 0.2830 0.031 Uiso 1 1 calc R U
H20D H 0.1050 0.8926 0.2953 0.031 Uiso 1 1 calc R U
C21B C 0.0748(3) 0.84335(19) 0.19849(13) 0.0231(7) Uani 1 1 d . .
C22B C 0.1863(3) 0.8251(2) 0.18060(14) 0.0247(7) Uani 1 1 d . .
H22B H 0.2610 0.8389 0.2052 0.030 Uiso 1 1 calc R U
C23B C 0.2534(3) 0.7393(2) 0.08290(15) 0.0345(8) Uani 1 1 d . .
H23C H 0.2476 0.6804 0.0982 0.041 Uiso 1 1 calc R U
H23D H 0.3362 0.7653 0.0947 0.041 Uiso 1 1 calc R U
C24B C 0.2329(3) 0.74057(19) 0.00654(14) 0.0258(7) Uani 1 1 d . .
C25B C 0.2427(3) 0.8147(2) -0.02925(17) 0.0376(8) Uani 1 1 d . .
H25B H 0.2584 0.8663 -0.0050 0.045 Uiso 1 1 calc R U
C26B C 0.2302(3) 0.8150(2) -0.09958(17) 0.0432(9) Uani 1 1 d . .
H26B H 0.2368 0.8665 -0.1236 0.052 Uiso 1 1 calc R U
C27B C 0.2078(3) 0.7400(2) -0.13533(16) 0.0403(9) Uani 1 1 d . .
H27B H 0.1996 0.7400 -0.1839 0.048 Uiso 1 1 calc R U
C28B C 0.1976(3) 0.6657(2) -0.10033(16) 0.0373(8) Uani 1 1 d . .
H28B H 0.1814 0.6143 -0.1247 0.045 Uiso 1 1 calc R U
C29B C 0.2109(3) 0.6660(2) -0.02974(16) 0.0334(8) Uani 1 1 d . .
H29B H 0.2050 0.6144 -0.0058 0.040 Uiso 1 1 calc R U
C30B C 0.0652(3) 1.18538(19) 0.22397(15) 0.0268(7) Uani 1 1 d . .
H30C H 0.0150 1.2162 0.1923 0.032 Uiso 1 1 calc R U
H30D H 0.1411 1.1782 0.2012 0.032 Uiso 1 1 calc R U
C31B C 0.0942(3) 1.23607(19) 0.28786(14) 0.0246(7) Uani 1 1 d . .
C32B C 0.2005(3) 1.25139(19) 0.32560(14) 0.0250(7) Uani 1 1 d . .
H32B H 0.2757 1.2318 0.3167 0.030 Uiso 1 1 calc R U
C33B C 0.2537(3) 1.3299(2) 0.43702(16) 0.0348(8) Uani 1 1 d . .
H33C H 0.2341 1.3858 0.4512 0.042 Uiso 1 1 calc R U
H33D H 0.3386 1.3358 0.4233 0.042 Uiso 1 1 calc R U
C34B C 0.2402(3) 1.2712(2) 0.49690(15) 0.0314(8) Uani 1 1 d . .
C35B C 0.1290(3) 1.2510(3) 0.52472(16) 0.0403(9) Uani 1 1 d . .
H35B H 0.0611 1.2759 0.5068 0.048 Uiso 1 1 calc R U
C36B C 0.1149(3) 1.1953(3) 0.57820(16) 0.0472(10) Uani 1 1 d . .
H36B H 0.0375 1.1815 0.5963 0.057 Uiso 1 1 calc R U
C37B C 0.2138(3) 1.1594(2) 0.60555(17) 0.0422(9) Uani 1 1 d . .
H37B H 0.2042 1.1211 0.6424 0.051 Uiso 1 1 calc R U
C38B C 0.3257(3) 1.1795(2) 0.57900(15) 0.0361(8) Uani 1 1 d . .
H38B H 0.3936 1.1555 0.5979 0.043 Uiso 1 1 calc R U
C39B C 0.3396(3) 1.2350(2) 0.52453(16) 0.0344(8) Uani 1 1 d . .
H39B H 0.4168 1.2484 0.5061 0.041 Uiso 1 1 calc R U

loop_
_atom_site_aniso_label
_atom_site_aniso_U_11
_atom_site_aniso_U_22
_atom_site_aniso_U_33
_atom_site_aniso_U_23
_atom_site_aniso_U_13
_atom_site_aniso_U_12
B1A 0.0161(16) 0.0184(18) 0.0245(14) -0.0005(12) 0.0021(12) 0.0068(13)
C1A 0.0216(16) 0.0171(16) 0.0258(13) 0.0008(11) 0.0006(11) 0.0043(12)
N1A 0.0177(13) 0.0196(14) 0.0240(11) 0.0008(10) 0.0020(9) 0.0070(10)
O1A 0.0168(10) 0.0195(11) 0.0308(10) 0.0000(8) 0.0046(8) 0.0079(8)
C2A 0.0270(17) 0.0232(17) 0.0206(13) -0.0001(11) 0.0007(11) 0.0064(13)
N2A 0.0180(13) 0.0225(15) 0.0246(11) -0.0015(10) 0.0020(9) 0.0075(10)
O2A 0.0185(11) 0.0189(11) 0.0291(9) 0.0021(8) 0.0011(8) 0.0084(8)
C3A 0.0247(16) 0.0168(16) 0.0249(13) 0.0001(11) 0.0029(11) 0.0048(12)
N3A 0.0235(14) 0.0223(15) 0.0296(13) -0.0016(10) -0.0017(10) 0.0080(11)
C4A 0.0147(15) 0.0169(16) 0.0282(14) -0.0012(11) -0.0001(10) 0.0039(11)
N4A 0.0219(14) 0.0249(15) 0.0313(13) -0.0012(11) -0.0009(10) 0.0070(11)
C5A 0.0214(16) 0.0150(16) 0.0264(14) -0.0025(11) -0.0019(11) 0.0066(12)
N5A 0.0218(14) 0.0219(15) 0.0291(12) 0.0001(10) 0.0017(10) 0.0034(10)
C6A 0.0159(15) 0.0198(17) 0.0273(14) -0.0022(11) 0.0005(11) 0.0044(12)
N6A 0.0252(14) 0.0242(15) 0.0286(12) 0.0003(10) 0.0005(10) 0.0063(11)
C7A 0.0239(16) 0.0212(17) 0.0241(13) -0.0005(11) 0.0031(11) 0.0091(13)
N7A 0.0259(15) 0.0287(16) 0.0310(13) 0.0050(11) 0.0041(10) 0.0087(11)
C8A 0.0272(17) 0.0243(18) 0.0220(13) -0.0002(12) -0.0013(11) 0.0078(13)
N8A 0.0185(14) 0.0290(15) 0.0274(12) 0.0026(10) 0.0031(9) 0.0097(11)
C9A 0.0264(17) 0.0186(16) 0.0240(13) 0.0000(12) 0.0021(11) 0.0065(12)
C10A 0.0235(17) 0.0280(19) 0.0295(14) 0.0020(13) -0.0027(12) 0.0041(13)
C11A 0.0242(17) 0.0300(19) 0.0274(14) -0.0007(12) 0.0058(11) 0.0029(13)
C12A 0.0288(18) 0.035(2) 0.0257(14) -0.0007(13) -0.0051(12) 0.0073(14)
C13A 0.0311(18) 0.035(2) 0.0260(14) 0.0022(13) 0.0074(12) 0.0093(15)
C14A 0.0169(15) 0.0237(17) 0.0210(12) -0.0020(11) -0.0014(10) 0.0074(12)
C15A 0.0251(17) 0.0256(19) 0.0254(14) 0.0009(12) -0.0003(11) 0.0081(14)
C16A 0.0186(16) 0.0327(19) 0.0281(14) -0.0011(13) -0.0003(11) -0.0006(13)
C17A 0.0167(16) 0.039(2) 0.0316(15) 0.0035(13) 0.0022(12) 0.0109(14)
C18A 0.0239(17) 0.0276(19) 0.0383(16) 0.0046(13) 0.0060(12) 0.0139(14)
C19A 0.0215(16) 0.0214(17) 0.0328(15) 0.0017(12) 0.0037(12) 0.0062(13)
C20A 0.0214(15) 0.0224(17) 0.0265(13) -0.0016(12) 0.0029(11) 0.0058(12)
C21A 0.0218(16) 0.0194(17) 0.0268(13) -0.0019(12) 0.0006(11) 0.0080(12)
C22A 0.0205(16) 0.0221(18) 0.0292(14) 0.0017(12) 0.0009(11) 0.0054(12)
C23A 0.0299(18) 0.0274(19) 0.0299(15) 0.0057(13) 0.0019(12) 0.0021(14)
C24A 0.0275(18) 0.0312(19) 0.0262(14) 0.0054(13) 0.0007(12) 0.0041(14)
C25A 0.0266(18) 0.036(2) 0.0290(15) 0.0070(13) -0.0010(12) 0.0053(14)
C26A 0.0318(19) 0.040(2) 0.0309(15) 0.0065(14) 0.0084(13) 0.0114(15)
C27A 0.041(2) 0.051(2) 0.0236(15) -0.0023(14) 0.0018(13) 0.0066(17)
C28A 0.035(2) 0.069(3) 0.0253(15) -0.0056(16) -0.0051(13) 0.0034(18)
C29A 0.0267(18) 0.055(2) 0.0257(14) -0.0015(15) -0.0001(13) 0.0109(16)
C30A 0.0244(16) 0.0198(17) 0.0251(13) -0.0016(11) -0.0006(11) 0.0071(12)
C31A 0.0238(16) 0.0206(17) 0.0215(13) -0.0025(11) 0.0033(11) 0.0061(12)
C32A 0.0220(16) 0.0259(18) 0.0224(13) 0.0022(12) 0.0061(11) 0.0077(13)
C33A 0.0312(19) 0.054(2) 0.0348(16) 0.0112(15) 0.0042(13) 0.0279(17)
C34A 0.0217(17) 0.035(2) 0.0325(15) 0.0054(13) 0.0001(12) 0.0135(14)
C35A 0.0360(19) 0.0265(19) 0.0321(15) 0.0056(13) -0.0059(13) 0.0063(14)
C36A 0.044(2) 0.032(2) 0.0327(16) -0.0031(14) -0.0072(14) 0.0124(15)
C37A 0.038(2) 0.034(2) 0.0252(14) 0.0006(13) -0.0038(12) 0.0099(15)
C38A 0.0370(19) 0.0285(19) 0.0340(16) 0.0073(13) -0.0020(13) 0.0088(14)
C39A 0.0390(19) 0.0234(19) 0.0333(15) 0.0022(13) -0.0012(13) 0.0138(15)
B1B 0.0136(17) 0.024(2) 0.0280(15) -0.0012(13) 0.0024(12) 0.0055(14)
C1B 0.0261(17) 0.0236(18) 0.0255(14) 0.0035(12) 0.0017(11) 0.0063(13)
N1B 0.0174(13) 0.0228(15) 0.0248(11) -0.0006(10) -0.0004(9) 0.0050(10)
O1B 0.0186(11) 0.0231(12) 0.0303(10) -0.0024(8) 0.0017(8) 0.0060(9)
C2B 0.0324(18) 0.0292(19) 0.0208(13) -0.0004(12) 0.0007(12) 0.0061(14)
N2B 0.0162(13) 0.0204(14) 0.0243(11) 0.0002(10) 0.0007(9) 0.0062(10)
O2B 0.0156(11) 0.0248(12) 0.0349(10) 0.0009(9) -0.0006(8) 0.0072(9)
C3B 0.0267(17) 0.0219(17) 0.0293(14) 0.0024(12) 0.0043(12) 0.0066(13)
N3B 0.0222(14) 0.0307(16) 0.0302(12) -0.0051(11) 0.0015(10) 0.0069(11)
C4B 0.0176(16) 0.0192(17) 0.0268(14) 0.0013(11) 0.0023(11) 0.0049(12)
N4B 0.0234(15) 0.0375(17) 0.0294(12) -0.0075(11) -0.0004(10) 0.0105(12)
C5B 0.0218(16) 0.0165(16) 0.0289(14) 0.0000(11) 0.0020(11) 0.0074(12)
N5B 0.0175(13) 0.0334(16) 0.0256(12) -0.0023(10) 0.0000(9) 0.0095(11)
C6B 0.0177(16) 0.0166(16) 0.0279(14) 0.0010(11) 0.0024(11) 0.0058(12)
N6B 0.0298(15) 0.0269(16) 0.0379(14) 0.0056(12) 0.0082(11) 0.0130(12)
C7B 0.0250(17) 0.0209(17) 0.0273(14) 0.0022(12) 0.0000(11) 0.0060(13)
N7B 0.0298(15) 0.0282(16) 0.0413(15) 0.0021(12) 0.0100(11) 0.0120(12)
C8B 0.0292(17) 0.0233(18) 0.0212(13) -0.0003(12) 0.0014(11) 0.0057(13)
N8B 0.0277(15) 0.0217(15) 0.0338(13) -0.0006(11) 0.0074(10) 0.0068(11)
C9B 0.0245(16) 0.0193(17) 0.0269(14) -0.0007(12) 0.0015(11) 0.0051(12)
C10B 0.0286(18) 0.040(2) 0.0299(15) 0.0013(14) -0.0060(12) 0.0047(15)
C11B 0.0289(19) 0.040(2) 0.0311(15) 0.0016(14) 0.0080(12) 0.0115(15)
C12B 0.0250(17) 0.0258(18) 0.0288(14) -0.0007(12) -0.0028(12) 0.0049(13)
C13B 0.0229(17) 0.033(2) 0.0307(15) -0.0021(13) 0.0052(12) 0.0049(13)
C14B 0.0181(16) 0.0204(17) 0.0234(13) -0.0006(11) 0.0006(11) 0.0049(13)
C15B 0.0213(16) 0.0209(17) 0.0316(14) -0.0029(12) 0.0005(11) 0.0063(13)
C16B 0.0232(17) 0.030(2) 0.0342(15) -0.0057(13) -0.0021(12) 0.0128(14)
C17B 0.0181(16) 0.037(2) 0.0298(15) -0.0016(13) 0.0000(11) 0.0056(14)
C18B 0.0225(18) 0.030(2) 0.0372(16) -0.0039(14) 0.0009(12) -0.0005(14)
C19B 0.0228(17) 0.0210(18) 0.0332(15) -0.0007(12) 0.0024(12) 0.0047(13)
C20B 0.0276(17) 0.0245(18) 0.0268(14) 0.0010(12) 0.0045(11) 0.0069(13)
C21B 0.0271(17) 0.0203(17) 0.0226(13) -0.0006(11) 0.0016(11) 0.0054(13)
C22B 0.0204(16) 0.0274(18) 0.0262(14) -0.0019(12) -0.0043(11) 0.0037(13)
C23B 0.0286(18) 0.046(2) 0.0327(15) -0.0085(14) 0.0005(13) 0.0217(16)
C24B 0.0163(15) 0.0309(19) 0.0318(14) -0.0047(13) 0.0024(11) 0.0090(13)
C25B 0.048(2) 0.0246(19) 0.0418(17) -0.0038(14) 0.0077(15) 0.0102(16)
C26B 0.061(2) 0.034(2) 0.0394(18) 0.0077(15) 0.0101(16) 0.0196(18)
C27B 0.050(2) 0.045(2) 0.0293(15) -0.0034(15) 0.0048(14) 0.0188(18)
C28B 0.044(2) 0.030(2) 0.0382(17) -0.0109(15) 0.0055(14) 0.0050(16)
C29B 0.0368(19) 0.029(2) 0.0349(16) -0.0004(14) 0.0046(13) 0.0078(15)
C30B 0.0214(17) 0.0272(19) 0.0325(14) 0.0044(13) 0.0005(12) 0.0062(13)
C31B 0.0236(17) 0.0185(17) 0.0332(15) 0.0049(12) 0.0053(12) 0.0079(13)
C32B 0.0256(17) 0.0205(17) 0.0308(14) -0.0014(12) 0.0055(12) 0.0088(13)
C33B 0.037(2) 0.031(2) 0.0363(16) -0.0073(14) 0.0078(14) 0.0012(15)
C34B 0.0349(19) 0.033(2) 0.0259(14) -0.0073(13) 0.0047(13) 0.0022(15)
C35B 0.033(2) 0.056(3) 0.0327(17) -0.0012(16) 0.0037(14) 0.0085(17)
C36B 0.039(2) 0.075(3) 0.0278(16) 0.0051(17) 0.0042(14) 0.0067(19)
C37B 0.050(2) 0.047(2) 0.0291(16) -0.0015(15) -0.0019(15) 0.0006(18)
C38B 0.040(2) 0.038(2) 0.0307(16) -0.0070(14) -0.0032(14) 0.0049(16)
C39B 0.0302(19) 0.035(2) 0.0375(16) -0.0134(15) 0.0056(13) -0.0007(15)

loop_
_atom_type_symbol
_atom_type_description
_atom_type_scat_dispersion_real
_atom_type_scat_dispersion_imag
_atom_type_scat_source
C C 0.0181 0.0091 'International Tables Vol C Tables 4.2.6.8 and 6.1.1.4'
H H 0.0000 0.0000 'International Tables Vol C Tables 4.2.6.8 and 6.1.1.4'
B B 0.0090 0.0039 'International Tables Vol C Tables 4.2.6.8 and 6.1.1.4'
N N 0.0311 0.0180 'International Tables Vol C Tables 4.2.6.8 and 6.1.1.4'
O O 0.0492 0.0322 'International Tables Vol C Tables 4.2.6.8 and 6.1.1.4'

loop_
_geom_angle_atom_site_label_1
_geom_angle_atom_site_label_2
_geom_angle_atom_site_label_3
_geom_angle
O2A B1A O1A 106.8(2)
O2A B1A N2A 112.9(2)
O1A B1A N2A 109.8(2)
O2A B1A N1A 111.3(2)
O1A B1A N1A 112.0(2)
N2A B1A N1A 104.2(2)
N1A C1A C2A 109.3(2)
N1A C1A C10A 123.7(2)
C2A C1A C10A 127.1(2)
C1A N1A C4A 107.4(2)
C1A N1A B1A 125.6(2)
C4A N1A B1A 126.9(2)
C20A O1A B1A 118.4(2)
C3A C2A C1A 108.9(2)
C3A C2A H2A 125.5
C1A C2A H2A 125.5
C9A N2A C6A 108.4(2)
C9A N2A B1A 125.0(2)
C6A N2A B1A 126.6(2)
B1A O2A C30A 118.0(2)
C2A C3A C4A 105.6(2)
C2A C3A C11A 125.0(3)
C4A C3A C11A 129.4(2)
N4A N3A C21A 109.0(2)
N1A C4A C5A 119.7(2)
N1A C4A C3A 108.8(2)
C5A C4A C3A 131.4(3)
N3A N4A N5A 107.2(2)
C6A C5A C4A 121.6(3)
C6A C5A C14A 118.2(2)
C4A C5A C14A 120.1(2)
N4A N5A C22A 110.9(2)
N4A N5A C23A 120.9(2)
C22A N5A C23A 128.2(2)
C5A C6A N2A 120.7(2)
C5A C6A C7A 131.4(3)
N2A C6A C7A 108.0(2)
N7A N6A C31A 108.7(2)
C8A C7A C6A 105.5(2)
C8A C7A C12A 124.6(2)
C6A C7A C12A 129.9(3)
N6A N7A N8A 107.0(2)
C7A C8A C9A 109.2(2)
C7A C8A H8A 125.4
C9A C8A H8A 125.4
N7A N8A C32A 111.2(2)
N7A N8A C33A 120.7(3)
C32A N8A C33A 127.8(2)
N2A C9A C8A 109.0(2)
N2A C9A C13A 123.6(2)
C8A C9A C13A 127.4(3)
C1A C10A H10A 109.5
C1A C10A H10B 109.5
H10A C10A H10B 109.5
C1A C10A H10C 109.5
H10A C10A H10C 109.5
H10B C10A H10C 109.5
C3A C11A H11A 109.5
C3A C11A H11B 109.5
H11A C11A H11B 109.5
C3A C11A H11C 109.5
H11A C11A H11C 109.5
H11B C11A H11C 109.5
C7A C12A H12A 109.5
C7A C12A H12B 109.5
H12A C12A H12B 109.5
C7A C12A H12C 109.5
H12A C12A H12C 109.5
H12B C12A H12C 109.5
C9A C13A H13A 109.5
C9A C13A H13B 109.5
H13A C13A H13B 109.5
C9A C13A H13C 109.5
H13A C13A H13C 109.5
H13B C13A H13C 109.5
C15A C14A C19A 119.8(3)
C15A C14A C5A 122.9(2)
C19A C14A C5A 117.2(3)
C14A C15A C16A 120.2(3)
C14A C15A H15A 119.9
C16A C15A H15A 119.9
C15A C16A C17A 120.3(3)
C15A C16A H16A 119.8
C17A C16A H16A 119.8
C18A C17A C16A 119.6(3)
C18A C17A H17A 120.2
C16A C17A H17A 120.2
C17A C18A C19A 120.9(3)
C17A C18A H18A 119.6
C19A C18A H18A 119.6
C18A C19A C14A 119.2(3)
C18A C19A H19A 120.4
C14A C19A H19A 120.4
O1A C20A C21A 112.5(2)
O1A C20A H20A 109.1
C21A C20A H20A 109.1
O1A C20A H20B 109.1
C21A C20A H20B 109.1
H20A C20A H20B 107.8
N3A C21A C22A 107.8(3)
N3A C21A C20A 121.7(3)
C22A C21A C20A 130.5(2)
N5A C22A C21A 105.1(2)
N5A C22A H22A 127.5
C21A C22A H22A 127.5
N5A C23A C24A 112.2(3)
N5A C23A H23A 109.2
C24A C23A H23A 109.2
N5A C23A H23B 109.2
C24A C23A H23B 109.2
H23A C23A H23B 107.9
C29A C24A C25A 119.9(3)
C29A C24A C23A 120.3(3)
C25A C24A C23A 119.8(3)
C24A C25A C26A 119.3(3)
C24A C25A H25A 120.4
C26A C25A H25A 120.4
C27A C26A C25A 120.7(3)
C27A C26A H26A 119.7
C25A C26A H26A 119.7
C26A C27A C28A 119.9(3)
C26A C27A H27A 120.0
C28A C27A H27A 120.0
C27A C28A C29A 119.8(3)
C27A C28A H28A 120.1
C29A C28A H28A 120.1
C24A C29A C28A 120.5(3)
C24A C29A H29A 119.8
C28A C29A H29A 119.8
O2A C30A C31A 113.6(2)
O2A C30A H30A 108.8
C31A C30A H30A 108.8
O2A C30A H30B 108.8
C31A C30A H30B 108.8
H30A C30A H30B 107.7
N6A C31A C32A 108.3(2)
N6A C31A C30A 121.3(2)
C32A C31A C30A 130.3(3)
N8A C32A C31A 104.7(3)
N8A C32A H32A 127.6
C31A C32A H32A 127.6
N8A C33A C34A 112.5(2)
N8A C33A H33A 109.1
C34A C33A H33A 109.1
N8A C33A H33B 109.1
C34A C33A H33B 109.1
H33A C33A H33B 107.8
C39A C34A C35A 118.7(3)
C39A C34A C33A 119.7(3)
C35A C34A C33A 121.6(3)
C36A C35A C34A 120.6(3)
C36A C35A H35A 119.7
C34A C35A H35A 119.7
C35A C36A C37A 120.4(3)
C35A C36A H36A 119.8
C37A C36A H36A 119.8
C38A C37A C36A 119.3(3)
C38A C37A H37A 120.3
C36A C37A H37A 120.3
C39A C38A C37A 120.7(3)
C39A C38A H38A 119.6
C37A C38A H38A 119.6
C38A C39A C34A 120.2(3)
C38A C39A H39A 119.9
C34A C39A H39A 119.9
O1B B1B O2B 106.9(2)
O1B B1B N1B 112.1(2)
O2B B1B N1B 110.3(2)
O1B B1B N2B 111.5(2)
O2B B1B N2B 111.8(2)
N1B B1B N2B 104.3(2)
N1B C1B C2B 108.2(2)
N1B C1B C10B 123.6(3)
C2B C1B C10B 128.1(3)
C1B N1B C4B 108.8(2)
C1B N1B B1B 124.0(2)
C4B N1B B1B 127.3(2)
B1B O1B C20B 119.0(2)
C3B C2B C1B 109.4(3)
C3B C2B H2B 125.3
C1B C2B H2B 125.3
C9B N2B C6B 108.0(2)
C9B N2B B1B 125.4(2)
C6B N2B B1B 126.5(2)
C30B O2B B1B 118.2(2)
C2B C3B C4B 105.6(2)
C2B C3B C11B 125.2(3)
C4B C3B C11B 129.2(3)
N4B N3B C21B 109.0(2)
N1B C4B C5B 120.1(2)
N1B C4B C3B 108.1(2)
C5B C4B C3B 131.9(3)
N3B N4B N5B 106.7(2)
C6B C5B C4B 121.3(2)
C6B C5B C14B 119.7(2)
C4B C5B C14B 119.0(2)
N4B N5B C22B 111.0(2)
N4B N5B C23B 120.6(2)
C22B N5B C23B 127.8(2)
C5B C6B N2B 120.5(2)
C5B C6B C7B 131.5(3)
N2B C6B C7B 108.0(2)
N7B N6B C31B 108.6(2)
C8B C7B C6B 105.6(2)
C8B C7B C12B 125.0(3)
C6B C7B C12B 129.4(3)
N6B N7B N8B 107.9(2)
C7B C8B C9B 109.3(2)
C7B C8B H8B 125.3
C9B C8B H8B 125.4
N7B N8B C32B 110.2(2)
N7B N8B C33B 121.5(2)
C32B N8B C33B 128.1(2)
N2B C9B C8B 109.1(2)
N2B C9B C13B 123.7(2)
C8B C9B C13B 127.2(3)
C1B C10B H10D 109.5
C1B C10B H10E 109.5
H10D C10B H10E 109.5
C1B C10B H10F 109.5
H10D C10B H10F 109.5
H10E C10B H10F 109.5
C3B C11B H11D 109.5
C3B C11B H11E 109.5
H11D C11B H11E 109.5
C3B C11B H11F 109.5
H11D C11B H11F 109.5
H11E C11B H11F 109.5
C7B C12B H12D 109.5
C7B C12B H12E 109.5
H12D C12B H12E 109.5
C7B C12B H12F 109.5
H12D C12B H12F 109.5
H12E C12B H12F 109.5
C9B C13B H13D 109.5
C9B C13B H13E 109.5
H13D C13B H13E 109.5
C9B C13B H13F 109.5
H13D C13B H13F 109.5
H13E C13B H13F 109.5
C19B C14B C15B 119.0(3)
C19B C14B C5B 122.2(2)
C15B C14B C5B 118.8(3)
C16B C15B C14B 120.7(3)
C16B C15B H15B 119.7
C14B C15B H15B 119.7
C15B C16B C17B 120.4(3)
C15B C16B H16B 119.8
C17B C16B H16B 119.8
C16B C17B C18B 119.5(3)
C16B C17B H17B 120.3
C18B C17B H17B 120.3
C19B C18B C17B 120.6(3)
C19B C18B H18B 119.7
C17B C18B H18B 119.7
C14B C19B C18B 119.9(3)
C14B C19B H19B 120.1
C18B C19B H19B 120.1
O1B C20B C21B 114.7(2)
O1B C20B H20C 108.6
C21B C20B H20C 108.6
O1B C20B H20D 108.6
C21B C20B H20D 108.6
H20C C20B H20D 107.6
N3B C21B C22B 108.3(2)
N3B C21B C20B 120.9(2)
C22B C21B C20B 130.7(3)
N5B C22B C21B 105.0(2)
N5B C22B H22B 127.5
C21B C22B H22B 127.5
N5B C23B C24B 113.6(2)
N5B C23B H23C 108.9
C24B C23B H23C 108.9
N5B C23B H23D 108.9
C24B C23B H23D 108.9
H23C C23B H23D 107.7
C25B C24B C29B 118.8(3)
C25B C24B C23B 121.3(3)
C29B C24B C23B 119.8(3)
C24B C25B C26B 120.9(3)
C24B C25B H25B 119.6
C26B C25B H25B 119.6
C25B C26B C27B 119.8(3)
C25B C26B H26B 120.1
C27B C26B H26B 120.1
C28B C27B C26B 119.9(3)
C28B C27B H27B 120.1
C26B C27B H27B 120.1
C27B C28B C29B 119.9(3)
C27B C28B H28B 120.1
C29B C28B H28B 120.1
C28B C29B C24B 120.7(3)
C28B C29B H29B 119.6
C24B C29B H29B 119.6
O2B C30B C31B 112.9(2)
O2B C30B H30C 109.0
C31B C30B H30C 109.0
O2B C30B H30D 109.0
C31B C30B H30D 109.0
H30C C30B H30D 107.8
N6B C31B C32B 108.3(3)
N6B C31B C30B 121.6(3)
C32B C31B C30B 130.1(2)
N8B C32B C31B 105.0(2)
N8B C32B H32B 127.5
C31B C32B H32B 127.5
N8B C33B C34B 112.0(3)
N8B C33B H33C 109.2
C34B C33B H33C 109.2
N8B C33B H33D 109.2
C34B C33B H33D 109.2
H33C C33B H33D 107.9
C35B C34B C39B 118.9(3)
C35B C34B C33B 120.5(3)
C39B C34B C33B 120.6(3)
C34B C35B C36B 121.0(3)
C34B C35B H35B 119.5
C36B C35B H35B 119.5
C37B C36B C35B 120.1(4)
C37B C36B H36B 120.0
C35B C36B H36B 120.0
C38B C37B C36B 119.8(4)
C38B C37B H37B 120.1
C36B C37B H37B 120.1
C37B C38B C39B 120.1(3)
C37B C38B H38B 119.9
C39B C38B H38B 119.9
C38B C39B C34B 120.2(3)
C38B C39B H39B 119.9
C34B C39B H39B 119.9

loop_
_geom_bond_atom_site_label_1
_geom_bond_atom_site_label_2
_geom_bond_distance
B1A O2A 1.420(4)
B1A O1A 1.439(3)
B1A N2A 1.582(4)
B1A N1A 1.586(4)
C1A N1A 1.350(3)
C1A C2A 1.403(4)
C1A C10A 1.486(4)
N1A C4A 1.400(4)
O1A C20A 1.417(4)
C2A C3A 1.377(4)
C2A H2A 0.9500
N2A C9A 1.346(4)
N2A C6A 1.398(4)
O2A C30A 1.424(3)
C3A C4A 1.423(4)
C3A C11A 1.499(4)
N3A N4A 1.316(4)
N3A C21A 1.372(3)
C4A C5A 1.412(4)
N4A N5A 1.347(3)
C5A C6A 1.392(4)
C5A C14A 1.487(4)
N5A C22A 1.349(4)
N5A C23A 1.456(4)
C6A C7A 1.438(4)
N6A N7A 1.326(3)
N6A C31A 1.360(4)
C7A C8A 1.378(4)
C7A C12A 1.491(4)
N7A N8A 1.337(4)
C8A C9A 1.402(4)
C8A H8A 0.9500
N8A C32A 1.350(4)
N8A C33A 1.474(3)
C9A C13A 1.495(4)
C10A H10A 0.9800
C10A H10B 0.9800
C10A H10C 0.9800
C11A H11A 0.9800
C11A H11B 0.9800
C11A H11C 0.9800
C12A H12A 0.9800
C12A H12B 0.9800
C12A H12C 0.9800
C13A H13A 0.9800
C13A H13B 0.9800
C13A H13C 0.9800
C14A C15A 1.368(5)
C14A C19A 1.407(4)
C15A C16A 1.386(4)
C15A H15A 0.9500
C16A C17A 1.389(4)
C16A H16A 0.9500
C17A C18A 1.366(5)
C17A H17A 0.9500
C18A C19A 1.388(4)
C18A H18A 0.9500
C19A H19A 0.9500
C20A C21A 1.486(4)
C20A H20A 0.9900
C20A H20B 0.9900
C21A C22A 1.373(4)
C22A H22A 0.9500
C23A C24A 1.516(4)
C23A H23A 0.9900
C23A H23B 0.9900
C24A C29A 1.376(5)
C24A C25A 1.393(4)
C25A C26A 1.395(5)
C25A H25A 0.9500
C26A C27A 1.374(5)
C26A H26A 0.9500
C27A C28A 1.383(5)
C27A H27A 0.9500
C28A C29A 1.391(5)
C28A H28A 0.9500
C29A H29A 0.9500
C30A C31A 1.495(4)
C30A H30A 0.9900
C30A H30B 0.9900
C31A C32A 1.370(4)
C32A H32A 0.9500
C33A C34A 1.497(4)
C33A H33A 0.9900
C33A H33B 0.9900
C34A C39A 1.398(5)
C34A C35A 1.400(4)
C35A C36A 1.374(4)
C35A H35A 0.9500
C36A C37A 1.393(5)
C36A H36A 0.9500
C37A C38A 1.382(4)
C37A H37A 0.9500
C38A C39A 1.382(4)
C38A H38A 0.9500
C39A H39A 0.9500
B1B O1B 1.424(4)
B1B O2B 1.442(3)
B1B N1B 1.571(4)
B1B N2B 1.579(4)
C1B N1B 1.351(4)
C1B C2B 1.407(4)
C1B C10B 1.478(4)
N1B C4B 1.395(4)
O1B C20B 1.428(3)
C2B C3B 1.380(4)
C2B H2B 0.9500
N2B C9B 1.350(4)
N2B C6B 1.399(3)
O2B C30B 1.413(4)
C3B C4B 1.433(4)
C3B C11B 1.487(4)
N3B N4B 1.330(3)
N3B C21B 1.356(4)
C4B C5B 1.403(4)
N4B N5B 1.343(3)
C5B C6B 1.400(4)
C5B C14B 1.481(4)
N5B C22B 1.350(4)
N5B C23B 1.475(3)
C6B C7B 1.436(4)
N6B N7B 1.314(4)
N6B C31B 1.364(3)
C7B C8B 1.376(4)
C7B C12B 1.499(4)
N7B N8B 1.347(3)
C8B C9B 1.398(4)
C8B H8B 0.9500
N8B C32B 1.354(3)
N8B C33B 1.460(4)
C9B C13B 1.492(4)
C10B H10D 0.9800
C10B H10E 0.9800
C10B H10F 0.9800
C11B H11D 0.9800
C11B H11E 0.9800
C11B H11F 0.9800
C12B H12D 0.9800
C12B H12E 0.9800
C12B H12F 0.9800
C13B H13D 0.9800
C13B H13E 0.9800
C13B H13F 0.9800
C14B C19B 1.382(4)
C14B C15B 1.398(4)
C15B C16B 1.372(4)
C15B H15B 0.9500
C16B C17B 1.371(5)
C16B H16B 0.9500
C17B C18B 1.390(4)
C17B H17B 0.9500
C18B C19B 1.383(4)
C18B H18B 0.9500
C19B H19B 0.9500
C20B C21B 1.506(4)
C20B H20C 0.9900
C20B H20D 0.9900
C21B C22B 1.368(4)
C22B H22B 0.9500
C23B C24B 1.501(4)
C23B H23C 0.9900
C23B H23D 0.9900
C24B C25B 1.380(5)
C24B C29B 1.386(4)
C25B C26B 1.375(5)
C25B H25B 0.9500
C26B C27B 1.386(5)
C26B H26B 0.9500
C27B C28B 1.375(5)
C27B H27B 0.9500
C28B C29B 1.381(4)
C28B H28B 0.9500
C29B H29B 0.9500
C30B C31B 1.494(4)
C30B H30C 0.9900
C30B H30D 0.9900
C31B C32B 1.371(4)
C32B H32B 0.9500
C33B C34B 1.507(5)
C33B H33C 0.9900
C33B H33D 0.9900
C34B C35B 1.381(5)
C34B C39B 1.399(4)
C35B C36B 1.380(5)
C35B H35B 0.9500
C36B C37B 1.391(5)
C36B H36B 0.9500
C37B C38B 1.378(5)
C37B H37B 0.9500
C38B C39B 1.393(5)
C38B H38B 0.9500
C39B H39B 0.9500

loop_
_geom_torsion_atom_site_label_1
_geom_torsion_atom_site_label_2
_geom_torsion_atom_site_label_3
_geom_torsion_atom_site_label_4
_geom_torsion
C2A C1A N1A C4A 0.0(3)
C10A C1A N1A C4A -179.5(3)
C2A C1A N1A B1A -175.3(3)
C10A C1A N1A B1A 5.2(4)
O2A B1A N1A C1A 57.9(3)
O1A B1A N1A C1A -61.6(4)
N2A B1A N1A C1A 179.9(2)
O2A B1A N1A C4A -116.5(3)
O1A B1A N1A C4A 124.1(3)
N2A B1A N1A C4A 5.5(4)
O2A B1A O1A C20A 175.9(2)
N2A B1A O1A C20A 53.2(3)
N1A B1A O1A C20A -62.0(3)
N1A C1A C2A C3A 0.0(4)
C10A C1A C2A C3A 179.5(3)
O2A B1A N2A C9A -62.8(3)
O1A B1A N2A C9A 56.2(4)
N1A B1A N2A C9A 176.3(3)
O2A B1A N2A C6A 118.4(3)
O1A B1A N2A C6A -122.5(3)
N1A B1A N2A C6A -2.5(4)
O1A B1A O2A C30A -177.4(2)
N2A B1A O2A C30A -56.6(3)
N1A B1A O2A C30A 60.1(3)
C1A C2A C3A C4A 0.0(3)
C1A C2A C3A C11A 179.0(3)
C1A N1A C4A C5A -179.6(3)
B1A N1A C4A C5A -4.4(4)
C1A N1A C4A C3A 0.0(3)
B1A N1A C4A C3A 175.2(3)
C2A C3A C4A N1A 0.0(3)
C11A C3A C4A N1A -178.9(3)
C2A C3A C4A C5A 179.6(3)
C11A C3A C4A C5A 0.6(6)
C21A N3A N4A N5A 0.1(3)
N1A C4A C5A C6A -0.7(4)
C3A C4A C5A C6A 179.8(3)
N1A C4A C5A C14A 177.7(3)
C3A C4A C5A C14A -1.8(5)
N3A N4A N5A C22A 0.0(3)
N3A N4A N5A C23A 177.3(2)
C4A C5A C6A N2A 3.5(4)
C14A C5A C6A N2A -174.9(2)
C4A C5A C6A C7A -176.5(3)
C14A C5A C6A C7A 5.1(5)
C9A N2A C6A C5A 179.5(3)
B1A N2A C6A C5A -1.6(4)
C9A N2A C6A C7A -0.4(3)
B1A N2A C6A C7A 178.5(3)
C5A C6A C7A C8A -179.3(3)
N2A C6A C7A C8A 0.7(3)
C5A C6A C7A C12A 3.6(5)
N2A C6A C7A C12A -176.4(3)
C31A N6A N7A N8A 0.1(3)
C6A C7A C8A C9A -0.7(3)
C12A C7A C8A C9A 176.6(3)
N6A N7A N8A C32A 0.1(3)
N6A N7A N8A C33A -174.4(2)
C6A N2A C9A C8A 0.0(3)
B1A N2A C9A C8A -178.9(3)
C6A N2A C9A C13A 179.4(3)
B1A N2A C9A C13A 0.4(5)
C7A C8A C9A N2A 0.5(3)
C7A C8A C9A C13A -178.9(3)
C6A C5A C14A C15A -98.6(3)
C4A C5A C14A C15A 83.0(4)
C6A C5A C14A C19A 77.5(3)
C4A C5A C14A C19A -100.9(3)
C19A C14A C15A C16A -1.1(4)
C5A C14A C15A C16A 174.9(2)
C14A C15A C16A C17A -0.1(4)
C15A C16A C17A C18A 1.1(4)
C16A C17A C18A C19A -0.8(4)
C17A C18A C19A C14A -0.5(4)
C15A C14A C19A C18A 1.4(4)
C5A C14A C19A C18A -174.8(2)
B1A O1A C20A C21A 94.5(3)
N4A N3A C21A C22A -0.1(3)
N4A N3A C21A C20A -179.1(3)
O1A C20A C21A N3A 75.5(3)
O1A C20A C21A C22A -103.2(4)
N4A N5A C22A C21A 0.0(3)
C23A N5A C22A C21A -177.2(3)
N3A C21A C22A N5A 0.1(3)
C20A C21A C22A N5A 179.0(3)
N4A N5A C23A C24A -89.8(3)
C22A N5A C23A C24A 87.1(4)
N5A C23A C24A C29A 59.0(4)
N5A C23A C24A C25A -120.7(3)
C29A C24A C25A C26A 0.4(5)
C23A C24A C25A C26A -179.9(3)
C24A C25A C26A C27A -0.9(5)
C25A C26A C27A C28A 0.1(5)
C26A C27A C28A C29A 1.1(5)
C25A C24A C29A C28A 0.8(5)
C23A C24A C29A C28A -178.9(3)
C27A C28A C29A C24A -1.6(6)
B1A O2A C30A C31A 89.1(3)
N7A N6A C31A C32A -0.2(3)
N7A N6A C31A C30A 179.1(2)
O2A C30A C31A N6A 68.8(4)
O2A C30A C31A C32A -112.1(3)
N7A N8A C32A C31A -0.2(3)
C33A N8A C32A C31A 173.8(3)
N6A C31A C32A N8A 0.2(3)
C30A C31A C32A N8A -178.9(3)
N7A N8A C33A C34A -36.7(4)
C32A N8A C33A C34A 149.9(3)
N8A C33A C34A C39A 125.8(3)
N8A C33A C34A C35A -54.9(4)
C39A C34A C35A C36A -0.3(5)
C33A C34A C35A C36A -179.5(3)
C34A C35A C36A C37A 0.3(5)
C35A C36A C37A C38A 0.5(5)
C36A C37A C38A C39A -1.3(5)
C37A C38A C39A C34A 1.3(5)
C35A C34A C39A C38A -0.5(5)
C33A C34A C39A C38A 178.7(3)
C2B C1B N1B C4B -0.5(3)
C10B C1B N1B C4B -179.2(3)
C2B C1B N1B B1B 179.3(3)
C10B C1B N1B B1B 0.7(5)
O1B B1B N1B C1B 60.9(3)
O2B B1B N1B C1B -58.2(4)
N2B B1B N1B C1B -178.3(3)
O1B B1B N1B C4B -119.3(3)
O2B B1B N1B C4B 121.6(3)
N2B B1B N1B C4B 1.5(4)
O2B B1B O1B C20B -178.7(2)
N1B B1B O1B C20B 60.3(3)
N2B B1B O1B C20B -56.3(3)
N1B C1B C2B C3B 0.0(4)
C10B C1B C2B C3B 178.5(3)
O1B B1B N2B C9B -58.6(3)
O2B B1B N2B C9B 61.0(4)
N1B B1B N2B C9B -179.8(3)
O1B B1B N2B C6B 118.3(3)
O2B B1B N2B C6B -122.1(3)
N1B B1B N2B C6B -2.9(4)
O1B B1B O2B C30B -174.0(2)
N1B B1B O2B C30B -51.8(3)
N2B B1B O2B C30B 63.8(3)
C1B C2B C3B C4B 0.6(4)
C1B C2B C3B C11B -178.8(3)
C1B N1B C4B C5B -179.7(3)
B1B N1B C4B C5B 0.5(4)
C1B N1B C4B C3B 0.9(3)
B1B N1B C4B C3B -178.9(3)
C2B C3B C4B N1B -0.9(3)
C11B C3B C4B N1B 178.4(3)
C2B C3B C4B C5B 179.8(3)
C11B C3B C4B C5B -0.9(6)
C21B N3B N4B N5B -0.4(3)
N1B C4B C5B C6B -1.4(4)
C3B C4B C5B C6B 177.8(3)
N1B C4B C5B C14B 176.6(3)
C3B C4B C5B C14B -4.1(5)
N3B N4B N5B C22B 0.2(3)
N3B N4B N5B C23B 172.0(3)
C4B C5B C6B N2B 0.1(4)
C14B C5B C6B N2B -178.0(3)
C4B C5B C6B C7B 178.6(3)
C14B C5B C6B C7B 0.6(5)
C9B N2B C6B C5B 179.7(3)
B1B N2B C6B C5B 2.4(4)
C9B N2B C6B C7B 0.9(3)
B1B N2B C6B C7B -176.5(3)
C5B C6B C7B C8B -179.5(3)
N2B C6B C7B C8B -0.8(3)
C5B C6B C7B C12B 0.4(6)
N2B C6B C7B C12B 179.1(3)
C31B N6B N7B N8B 0.6(3)
C6B C7B C8B C9B 0.4(3)
C12B C7B C8B C9B -179.5(3)
N6B N7B N8B C32B -0.5(3)
N6B N7B N8B C33B -175.5(3)
C6B N2B C9B C8B -0.6(3)
B1B N2B C9B C8B 176.8(3)
C6B N2B C9B C13B 178.4(3)
B1B N2B C9B C13B -4.2(5)
C7B C8B C9B N2B 0.1(4)
C7B C8B C9B C13B -178.8(3)
C6B C5B C14B C19B -81.0(4)
C4B C5B C14B C19B 100.9(3)
C6B C5B C14B C15B 99.5(3)
C4B C5B C14B C15B -78.6(4)
C19B C14B C15B C16B -1.4(4)
C5B C14B C15B C16B 178.0(2)
C14B C15B C16B C17B 1.3(4)
C15B C16B C17B C18B -0.2(4)
C16B C17B C18B C19B -0.8(4)
C15B C14B C19B C18B 0.5(4)
C5B C14B C19B C18B -179.0(2)
C17B C18B C19B C14B 0.6(4)
B1B O1B C20B C21B -82.4(3)
N4B N3B C21B C22B 0.5(3)
N4B N3B C21B C20B -176.2(3)
O1B C20B C21B N3B -68.9(4)
O1B C20B C21B C22B 115.3(4)
N4B N5B C22B C21B 0.1(4)
C23B N5B C22B C21B -171.0(3)
N3B C21B C22B N5B -0.3(3)
C20B C21B C22B N5B 175.9(3)
N4B N5B C23B C24B 41.3(4)
C22B N5B C23B C24B -148.4(3)
N5B C23B C24B C25B 62.3(4)
N5B C23B C24B C29B -121.7(3)
C29B C24B C25B C26B 0.5(5)
C23B C24B C25B C26B 176.5(3)
C24B C25B C26B C27B -0.3(5)
C25B C26B C27B C28B 0.4(5)
C26B C27B C28B C29B -0.7(5)
C27B C28B C29B C24B 0.9(5)
C25B C24B C29B C28B -0.8(5)
C23B C24B C29B C28B -176.9(3)
B1B O2B C30B C31B -92.8(3)
N7B N6B C31B C32B -0.4(4)
N7B N6B C31B C30B 179.2(3)
O2B C30B C31B N6B -78.1(3)
O2B C30B C31B C32B 101.5(4)
N7B N8B C32B C31B 0.3(3)
C33B N8B C32B C31B 174.8(3)
N6B C31B C32B N8B 0.1(3)
C30B C31B C32B N8B -179.5(3)
N7B N8B C33B C34B 82.8(3)
C32B N8B C33B C34B -91.2(4)
N8B C33B C34B C35B -57.3(4)
N8B C33B C34B C39B 121.6(3)
C39B C34B C35B C36B -1.0(5)
C33B C34B C35B C36B 178.0(3)
C34B C35B C36B C37B 0.9(6)
C35B C36B C37B C38B -0.1(5)
C36B C37B C38B C39B -0.6(5)
C37B C38B C39B C34B 0.6(5)
C35B C34B C39B C38B 0.2(5)
C33B C34B C39B C38B -178.7(3)
